data_2102154
loop_
_publ_author_name
'Glidewell, Christopher'
'Low, John N'
'Wardell, James L'

_publ_section_title
;
 Conformational preferences and supramolecular aggregation in
 2-nitrophenylthiolates: disulfides and thiosulfonates
;
_journal_issue 5
_journal_name_full 'Acta Crystallographica Section B'
_journal_page_first 893
_journal_page_last 905
_journal_paper_doi 10.1107/S0108768100007114
_journal_volume 56
_journal_year 2000
_chemical_formula_moiety 'C13 H10 N2 O4 S2'
_chemical_formula_sum 'C13 H10 N2 O4 S2'
_chemical_formula_weight 322.35
_chemical_name_systematic
;
2,4-Dinitro-4'-methyldiphenyl disulfide
;
_space_group_IT_number 4
_symmetry_cell_setting monoclinic
_symmetry_space_group_name_Hall 'P 2yb'
_symmetry_space_group_name_H-M 'P 1 21 1'
_cell_angle_alpha 90.00
_cell_angle_beta 106.644(8)
_cell_angle_gamma 90.00
_cell_formula_units_Z 2
_cell_length_a 10.1301(2)
_cell_length_b 6.34740(10)
_cell_length_c 11.1133(2)
_cell_measurement_reflns_used 1695
_cell_measurement_temperature 150(2)
_cell_measurement_theta_max 27.50
_cell_measurement_theta_min 2.10
_cell_volume 684.64(4)
_computing_cell_refinement 'DENZO (Otwinowski & Minor, 1997)'
_computing_data_collection 'Kappa-CCD server software (Nonius, 1997)'
_computing_data_reduction 'DENZO (Otwinowski & Minor, 1997)'
_computing_molecular_graphics 'ORTEP (Johnson, 1976), PLATON (Spek, 1999)'
_computing_publication_material 'SHELXL-97  and WordPerfect macro PRPKAPPA (Ferguson, 1999)'
_computing_structure_refinement 'SHELXL-97 (Sheldrick, 1997b)'
_computing_structure_solution 'SHELXS-97 (Sheldrick, 1997a)'
_diffrn_ambient_temperature 150(2)
_diffrn_measured_fraction_theta_full .985
_diffrn_measured_fraction_theta_max .985
_diffrn_measurement_device_type Kappa-CCD
_diffrn_measurement_method '\f scans and \w scans with \k offsets'
_diffrn_radiation_monochromator graphite
_diffrn_radiation_source 'fine-focus sealed X-ray tube'
_diffrn_radiation_type 'Mo K\a'
_diffrn_radiation_wavelength .71073
_diffrn_reflns_av_R_equivalents .072
_diffrn_reflns_av_sigmaI/netI .0538
_diffrn_reflns_limit_h_max 13
_diffrn_reflns_limit_h_min -13
_diffrn_reflns_limit_k_max 8
_diffrn_reflns_limit_k_min -7
_diffrn_reflns_limit_l_max 14
_diffrn_reflns_limit_l_min -12
_diffrn_reflns_number 7452
_diffrn_reflns_theta_full 27.50
_diffrn_reflns_theta_max 27.50
_diffrn_reflns_theta_min 2.10
_diffrn_standards_decay_% 0
_exptl_absorpt_coefficient_mu .406
_exptl_absorpt_correction_T_max .9702
_exptl_absorpt_correction_T_min .8077
_exptl_absorpt_correction_type multi-scan
_exptl_absorpt_process_details 'Sortav (Blessing, 1995 & 1997)'
_exptl_crystal_colour yellow
_exptl_crystal_density_diffrn 1.564
_exptl_crystal_density_method 'not measured'
_exptl_crystal_description needle
_exptl_crystal_F_000 332
_exptl_crystal_size_max .55
_exptl_crystal_size_mid .10
_exptl_crystal_size_min .08
_refine_diff_density_max .395
_refine_diff_density_min -.514
_refine_ls_extinction_method none
_refine_ls_goodness_of_fit_ref 1.044
_refine_ls_hydrogen_treatment constr
_refine_ls_matrix_type full
_refine_ls_number_parameters 191
_refine_ls_number_reflns 1695
_refine_ls_number_restraints 1
_refine_ls_restrained_S_all 1.044
_refine_ls_R_factor_all .0437
_refine_ls_R_factor_gt .0392
_refine_ls_shift/su_max .000
_refine_ls_shift/su_mean .000
_refine_ls_structure_factor_coef Fsqd
_refine_ls_weighting_details 'w=1/[\s^2^(Fo^2^)+(0.0742P)^2^+0.0709P] where P=(Fo^2^+2Fc^2^)/3'
_refine_ls_weighting_scheme calc
_refine_ls_wR_factor_ref .1069
_reflns_number_gt 1615
_reflns_number_total 1695
_reflns_threshold_expression >2\s(I)
_cod_data_source_file na0107.cif
_cod_data_source_block 3
_cod_depositor_comments
;
The following automatic conversions were performed:
'_exptl_absorpt_correction_type' value 'Multi-scan' changed to
'multi-scan' according to
'/home/saulius/struct/CIF-dictionaries/cif_core.dic' dictionary named
'cif_core.dic' version 2.4.1 from 2010-06-29.

Automatic conversion script
Id: cif_fix_enum 1527 2010-12-29 10:47:43Z saulius 

The following automatic conversions were performed:

'_exptl_absorpt_correction_type' value 'Multi-scan' changed to
'multi-scan' according to
/home/saulius/struct/CIF-dictionaries/cif_core.dic dictionary named
'cif_core.dic' version 2.4.1 from 2010-06-29.

Automatic conversion script
Id: cif_fix_values 1715 2011-07-08 13:25:40Z adriana 

The following automatic conversions were performed:

'_refine_ls_weighting_scheme' value
'w=1/[\s^2^(Fo^2^)+(0.0742P)^2^+0.0709P] where P=(Fo^2^+2Fc^2^)/3'
was changed to 'calc'. New tag '_refine_ls_weighting_details' was
created. The value of the new tag was set to
'w=1/[\s^2^(Fo^2^)+(0.0742P)^2^+0.0709P] where P=(Fo^2^+2Fc^2^)/3'.

Automatic conversion script
Id: cif_fix_values 3143 2015-03-26 13:38:13Z robertas 
;
_cod_original_cell_volume 684.64(2)
_cod_original_sg_symbol_H-M P21
_cod_database_code 2102154
_cod_database_fobs_code 2102154

loop_
_symmetry_equiv_pos_as_xyz
'x, y, z'
'-x, y+1/2, -z'

loop_
_atom_site_label
_atom_site_fract_x
_atom_site_fract_y
_atom_site_fract_z
_atom_site_U_iso_or_equiv
_atom_site_adp_type
_atom_site_calc_flag
_atom_site_refinement_flags
_atom_site_occupancy
_atom_site_type_symbol
S1 -.17395(7) .83986(13) .00092(6) .0270(2) Uani d . 1 S
S2 .02483(6) .88284(11) .11272(7) .0262(2) Uani d . 1 S
C11 -.2715(3) .9965(5) .0780(2) .0217(6) Uani d . 1 C
C12 -.3138(3) 1.1968(5) .0322(3) .0251(6) Uani d . 1 C
C13 -.3917(2) 1.3193(5) .0890(3) .0253(6) Uani d . 1 C
C14 -.4285(3) 1.2454(5) .1929(3) .0264(6) Uani d . 1 C
C141 -.5103(3) 1.3803(6) .2570(3) .0319(7) Uani d . 1 C
C15 -.3868(3) 1.0437(6) .2372(3) .0289(7) Uani d . 1 C
C16 -.3090(3) .9186(5) .1815(3) .0267(6) Uani d . 1 C
C21 .0558(3) .6666(5) .2182(3) .0238(6) Uani d . 1 C
C22 .1821(3) .6415(5) .3137(3) .0254(6) Uani d . 1 C
N22 .2914(3) .7983(5) .3299(2) .0306(6) Uani d . 1 N
O221 .2723(2) .9471(5) .2579(2) .0426(6) Uani d . 1 O
O222 .3974(2) .7749(5) .4180(2) .0443(7) Uani d . 1 O
C23 .2082(3) .4715(6) .3937(3) .0280(6) Uani d . 1 C
C24 .1076(3) .3215(5) .3809(3) .0262(6) Uani d . 1 C
N24 .1328(3) .1385(5) .4646(2) .0342(6) Uani d . 1 N
O241 .2393(3) .1373(5) .5530(2) .0514(7) Uani d . 1 O
O242 .0492(3) -.0050(5) .4416(2) .0453(6) Uani d . 1 O
C25 -.0192(3) .3390(5) .2909(3) .0271(6) Uani d . 1 C
C26 -.0423(3) .5102(5) .2113(3) .0252(6) Uani d . 1 C
H12 -.2892 1.2496 -.0384 .030 Uiso calc R 1 H
H13 -.4204 1.4557 .0568 .030 Uiso calc R 1 H
H14A -.5013 1.5286 .2362 .048 Uiso calc PR .50 H
H14B -.4754 1.3610 .3481 .048 Uiso calc PR .50 H
H14C -.6076 1.3390 .2285 .048 Uiso calc PR .50 H
H14D -.5549 1.2905 .3057 .048 Uiso calc PR .50 H
H14E -.5808 1.4581 .1937 .048 Uiso calc PR .50 H
H14F -.4486 1.4801 .3134 .048 Uiso calc PR .50 H
H15 -.4124 .9908 .3074 .035 Uiso calc R 1 H
H16 -.2814 .7815 .2131 .032 Uiso calc R 1 H
H23 .2940 .4581 .4565 .034 Uiso calc R 1 H
H25 -.0885 .2353 .2843 .032 Uiso calc R 1 H
H26 -.1287 .5219 .1491 .030 Uiso calc R 1 H

loop_
_atom_site_aniso_label
_atom_site_aniso_U_11
_atom_site_aniso_U_22
_atom_site_aniso_U_33
_atom_site_aniso_U_12
_atom_site_aniso_U_13
_atom_site_aniso_U_23
S1 .0248(3) .0320(4) .0238(3) .0044(3) .0061(3) -.0008(3)
S2 .0205(3) .0270(4) .0330(4) .0009(3) .0106(3) .0033(3)
C11 .0159(11) .0282(14) .0200(12) .0003(11) .0036(10) -.0013(11)
C12 .0163(12) .0303(15) .0255(13) -.0036(12) .0009(10) .0022(12)
C13 .0183(11) .0264(13) .0284(13) -.0008(12) .0022(10) .0019(12)
C14 .0160(11) .0330(15) .0273(14) -.0041(13) .0013(10) -.0057(13)
C141 .0242(12) .0410(18) .0301(14) .0008(15) .0071(11) -.0063(15)
C15 .0224(13) .0354(16) .0281(15) -.0018(13) .0057(11) .0034(13)
C16 .0232(12) .0316(16) .0249(13) .0008(12) .0063(10) .0022(12)
C21 .0218(13) .0233(13) .0269(14) .0017(12) .0079(10) -.0042(12)
C22 .0190(12) .0304(15) .0263(14) .0013(13) .0055(11) -.0058(12)
N22 .0216(11) .0370(15) .0334(13) -.0026(11) .0081(10) -.0087(12)
O221 .0298(11) .0425(16) .0546(15) -.0082(12) .0105(11) .0063(13)
O222 .0262(11) .0591(18) .0398(12) -.0071(12) -.0029(10) -.0079(13)
C23 .0280(14) .0349(15) .0213(12) .0051(14) .0076(11) -.0032(12)
C24 .0325(14) .0262(14) .0223(12) .0028(13) .0116(11) -.0018(12)
N24 .0470(16) .0334(15) .0266(13) .0105(15) .0174(12) .0037(12)
O241 .0547(15) .0546(18) .0384(14) .0134(16) .0029(11) .0120(14)
O242 .0686(17) .0339(13) .0395(13) -.0020(15) .0249(12) .0059(12)
C25 .0298(13) .0256(14) .0273(13) -.0008(13) .0106(11) -.0012(13)
C26 .0220(13) .0286(15) .0242(13) -.0024(12) .0054(11) -.0015(12)

loop_
_atom_type_symbol
_atom_type_description
_atom_type_scat_dispersion_real
_atom_type_scat_dispersion_imag
_atom_type_scat_source
C C .0033 .0016 'International Tables Vol C Tables 4.2.6.8 and 6.1.1.4'
H H .0000 .0000 'International Tables Vol C Tables 4.2.6.8 and 6.1.1.4'
N N .0061 .0033 'International Tables Vol C Tables 4.2.6.8 and 6.1.1.4'
O O .0106 .0060 'International Tables Vol C Tables 4.2.6.8 and 6.1.1.4'
S S .1246 .1234 'International Tables Vol C Tables 4.2.6.8 and 6.1.1.4'

loop_
_geom_angle_atom_site_label_1
_geom_angle_atom_site_label_2
_geom_angle_atom_site_label_3
_geom_angle
_geom_angle_publ_flag
C11 S1 S2 102.51(9) no
C21 S2 S1 104.69(10) no
C12 C11 C16 119.7(3) no
C12 C11 S1 119.2(2) no
C16 C11 S1 121.1(2) no
C13 C12 C11 120.2(3) no
C13 C12 H12 119.9 no
C11 C12 H12 119.9 no
C12 C13 C14 120.8(3) no
C12 C13 H13 119.6 no
C14 C13 H13 119.6 no
C15 C14 C13 118.5(3) no
C15 C14 C141 120.5(3) no
C13 C14 C141 121.0(3) no
C14 C141 H14A 109.5 no
C14 C141 H14B 109.5 no
H14A C141 H14B 109.5 no
C14 C141 H14C 109.5 no
H14A C141 H14C 109.5 no
H14B C141 H14C 109.5 no
C14 C141 H14D 109.5 no
H14A C141 H14D 141.1 no
H14B C141 H14D 56.3 no
H14C C141 H14D 56.3 no
C14 C141 H14E 109.5 no
H14A C141 H14E 56.3 no
H14B C141 H14E 141.1 no
H14C C141 H14E 56.3 no
H14D C141 H14E 109.5 no
C14 C141 H14F 109.5 no
H14A C141 H14F 56.3 no
H14B C141 H14F 56.3 no
H14C C141 H14F 141.1 no
H14D C141 H14F 109.5 no
H14E C141 H14F 109.5 no
C16 C15 C14 121.5(3) no
C16 C15 H15 119.2 no
C14 C15 H15 119.2 no
C15 C16 C11 119.2(3) no
C15 C16 H16 120.4 no
C11 C16 H16 120.4 no
C26 C21 C22 116.0(3) no
C26 C21 S2 121.8(2) no
C22 C21 S2 122.2(2) no
C23 C22 C21 122.5(3) no
C23 C22 N22 117.2(2) no
C21 C22 N22 120.4(3) no
O221 N22 O222 123.5(3) no
O221 N22 C22 118.4(2) no
O222 N22 C22 118.1(3) no
C24 C23 C22 118.6(3) no
C24 C23 H23 120.7 no
C22 C23 H23 120.7 no
C23 C24 C25 121.7(3) no
C23 C24 N24 119.7(3) no
C25 C24 N24 118.6(3) no
O242 N24 O241 123.9(3) no
O242 N24 C24 118.3(3) no
O241 N24 C24 117.7(3) no
C26 C25 C24 118.6(3) no
C26 C25 H25 120.7 no
C24 C25 H25 120.7 no
C25 C26 C21 122.7(3) no
C25 C26 H26 118.7 no
C21 C26 H26 118.7 no

loop_
_geom_bond_atom_site_label_1
_geom_bond_atom_site_label_2
_geom_bond_distance
_geom_bond_publ_flag
S1 C11 1.784(3) no
S1 S2 2.0591(9) no
S2 C21 1.774(3) no
C11 C12 1.391(4) no
C11 C16 1.401(4) no
C12 C13 1.382(4) no
C12 H12 .9500 no
C13 C14 1.393(4) no
C13 H13 .9500 no
C14 C15 1.394(5) no
C14 C141 1.506(4) no
C141 H14A .9800 no
C141 H14B .9800 no
C141 H14C .9800 no
C141 H14D .9800 no
C141 H14E .9800 no
C141 H14F .9800 no
C15 C16 1.383(4) no
C15 H15 .9500 no
C16 H16 .9500 no
C21 C26 1.391(4) no
C21 C22 1.418(4) no
C22 C23 1.375(5) no
C22 N22 1.461(4) no
N22 O221 1.217(4) no
N22 O222 1.238(3) no
C23 C24 1.372(5) no
C23 H23 .9500 no
C24 C25 1.388(4) no
C24 N24 1.464(4) no
N24 O242 1.220(4) no
N24 O241 1.233(4) no
C25 C26 1.378(4) no
C25 H25 .9500 no
C26 H26 .9500 no

loop_
_geom_torsion_atom_site_label_1
_geom_torsion_atom_site_label_2
_geom_torsion_atom_site_label_3
_geom_torsion_atom_site_label_4
_geom_torsion
_geom_torsion_publ_flag
C11 S1 S2 C21 94.61(14) no
S2 S1 C11 C12 99.4(2) no
S2 S1 C11 C16 -82.3(2) no
C16 C11 C12 C13 .5(4) no
S1 C11 C12 C13 178.8(2) no
C11 C12 C13 C14 .2(4) no
C12 C13 C14 C15 -.9(4) no
C12 C13 C14 C141 178.5(2) no
C13 C14 C15 C16 .8(4) no
C141 C14 C15 C16 -178.6(3) no
C14 C15 C16 C11 -.1(4) no
C12 C11 C16 C15 -.6(4) no
S1 C11 C16 C15 -178.8(2) no
S1 S2 C21 C26 2.2(3) no
S1 S2 C21 C22 -178.5(2) no
C26 C21 C22 C23 1.1(4) no
S2 C21 C22 C23 -178.2(2) no
C26 C21 C22 N22 -179.3(2) no
S2 C21 C22 N22 1.3(4) no
C23 C22 N22 O221 177.9(3) no
C21 C22 N22 O221 -1.7(4) no
C23 C22 N22 O222 -3.7(4) no
C21 C22 N22 O222 176.7(3) no
C21 C22 C23 C24 -.4(4) no
N22 C22 C23 C24 -180.0(3) no
C22 C23 C24 C25 -.8(4) no
C22 C23 C24 N24 179.8(3) no
C23 C24 N24 O242 -171.0(3) no
C25 C24 N24 O242 9.6(4) no
C23 C24 N24 O241 7.5(4) no
C25 C24 N24 O241 -171.8(3) no
C23 C24 C25 C26 1.3(4) no
N24 C24 C25 C26 -179.3(2) no
C24 C25 C26 C21 -.5(4) no
C22 C21 C26 C25 -.6(4) no
S2 C21 C26 C25 178.7(2) no
